data_2310732
loop_
_publ_author_name
'Berger, S.V.'

_publ_section_title
;
 The Crystal Structure of B2 O3
;
_journal_name_full 'Acta Crystallographica (1,1948-23,1967)'
_journal_page_first 389
_journal_page_last 389
_journal_volume 5
_journal_year 1952
_chemical_formula_sum 'B2 O3'
_space_group_IT_number 144
_symmetry_space_group_name_Hall 'P 31'
_symmetry_space_group_name_H-M 'P 31'
_cell_angle_alpha 90
_cell_angle_beta 90
_cell_angle_gamma 120
_cell_formula_units_Z 3
_cell_length_a 4.325
_cell_length_b 4.325
_cell_length_c 8.317
_cell_volume 134.732
_citation_journal_id_ASTM ACCRA9
_cod_data_source_file Berger_ACCRA9_1952_166.cif
_cod_data_source_block B2O3
_cod_original_cell_volume 134.7316
_cod_database_code 2310732

loop_
_symmetry_equiv_pos_as_xyz
x,y,z
-y,x-y,z+1/3
-x+y,-x,z+2/3

loop_
_atom_site_label
_atom_site_type_symbol
_atom_site_fract_x
_atom_site_fract_y
_atom_site_fract_z
_atom_site_occupancy
_atom_site_U_iso_or_equiv
O2 O-2 0.46 0.79 0.07 1 0.0
O3 O-2 0.51 0.23 0.56 1 0.0
B1 B+3 0.54 0.15 0.02 1 0.0
O1 O-2 0.2 0.15 0 1 0.0
B2 B+3 0.59 0.77 0.26 1 0.0
